data_2213325
loop_
_publ_author_name
'Weil, Matthias'
'St\"oger, Berthold'

_publ_section_title
;
 Redetermination of SrTe~3~O~8~ from a hydrothermally grown single
 crystal
;
_journal_coeditor_code GW2008
_journal_issue 5
_journal_name_full 'Acta Crystallographica Section E'
_journal_page_first i116
_journal_page_last i118
_journal_paper_doi 10.1107/S1600536807015073
_journal_volume 63
_journal_year 2007
_chemical_formula_iupac 'Sr Te3 O8'
_chemical_formula_structural 'Sr (Te3 O8)'
_chemical_formula_sum 'O8 Sr Te3'
_chemical_formula_weight 598.42
_chemical_name_systematic
;
tellurium compound strontium
ditellurate(IV) tellurate(VI)
;
_space_group_IT_number 84
_symmetry_cell_setting tetragonal
_symmetry_space_group_name_Hall '-P 4c'
_symmetry_space_group_name_H-M 'P 42/m'
_atom_sites_solution_primary direct
_atom_sites_solution_secondary difmap
_audit_creation_method SHELXL-97
_cell_angle_alpha 90.00
_cell_angle_beta 90.00
_cell_angle_gamma 90.00
_cell_formula_units_Z 2
_cell_length_a 6.8321(3)
_cell_length_b 6.8321(3)
_cell_length_c 6.7605(5)
_cell_measurement_reflns_used 2677
_cell_measurement_temperature 295(2)
_cell_measurement_theta_max 30.951
_cell_measurement_theta_min 2.982
_cell_volume 315.56(3)
_computing_cell_refinement 'SAINT (Bruker, 2002)'
_computing_data_collection 'SMART (Bruker, 2002)'
_computing_data_reduction SAINT
_computing_molecular_graphics 'ATOMS (Dowty, 2006)'
_computing_publication_material SHELXL97
_computing_structure_refinement 'SHELXL97 (Sheldrick, 1997)'
_computing_structure_solution 'SHELXS97 (Sheldrick, 1997)'
_diffrn_ambient_temperature 295(2)
_diffrn_measured_fraction_theta_full 0.994
_diffrn_measured_fraction_theta_max 0.994
_diffrn_measurement_device_type 'Bruker SMART APEX CCD'
_diffrn_measurement_method \w
_diffrn_radiation_monochromator graphite
_diffrn_radiation_source 'fine-focus sealed tube'
_diffrn_radiation_type MoK\a
_diffrn_radiation_wavelength 0.71073
_diffrn_reflns_av_R_equivalents 0.0227
_diffrn_reflns_av_sigmaI/netI 0.0141
_diffrn_reflns_limit_h_max 9
_diffrn_reflns_limit_h_min -9
_diffrn_reflns_limit_k_max 9
_diffrn_reflns_limit_k_min -9
_diffrn_reflns_limit_l_max 9
_diffrn_reflns_limit_l_min -9
_diffrn_reflns_number 3678
_diffrn_reflns_theta_full 30.95
_diffrn_reflns_theta_max 30.95
_diffrn_reflns_theta_min 2.98
_diffrn_standards_number 0
_exptl_absorpt_coefficient_mu 22.144
_exptl_absorpt_correction_T_max 0.3500
_exptl_absorpt_correction_T_min 0.3063
_exptl_absorpt_correction_type multi-scan
_exptl_absorpt_process_details '(SADABS; Sheldrick, 2002)'
_exptl_crystal_colour colourless
_exptl_crystal_density_diffrn 6.298
_exptl_crystal_density_method 'not measured'
_exptl_crystal_description spheroid
_exptl_crystal_F_000 516
_exptl_crystal_size_max 0.070
_exptl_crystal_size_mid 0.060
_exptl_crystal_size_min 0.060
_refine_diff_density_max 1.039
_refine_diff_density_min -2.076
_refine_ls_extinction_coef 0.0018(6)
_refine_ls_extinction_expression Fc^*^=kFc[1+0.001xFc^2^\l^3^/sin(2\q)]^-1/4^
_refine_ls_extinction_method SHELXL97
_refine_ls_goodness_of_fit_ref 1.201
_refine_ls_matrix_type full
_refine_ls_number_parameters 35
_refine_ls_number_reflns 530
_refine_ls_number_restraints 0
_refine_ls_restrained_S_all 1.201
_refine_ls_R_factor_all 0.0231
_refine_ls_R_factor_gt 0.0229
_refine_ls_shift/su_max 0.000
_refine_ls_shift/su_mean 0.000
_refine_ls_structure_factor_coef Fsqd
_refine_ls_weighting_details 'w=1/[\s^2^(Fo^2^)+(0.0267P)^2^+2.521P] where P=(Fo^2^+2Fc^2^)/3'
_refine_ls_weighting_scheme calc
_refine_ls_wR_factor_gt 0.0576
_refine_ls_wR_factor_ref 0.0577
_reflns_number_gt 525
_reflns_number_total 530
_reflns_threshold_expression I>2\s(I)
_cod_data_source_file gw2008.cif
_cod_data_source_block I
_cod_database_code 2213325
_cod_database_fobs_code 2213325

loop_
_symmetry_equiv_pos_as_xyz
'x, y, z'
'-x, -y, z'
'-y, x, z+1/2'
'y, -x, z+1/2'
'-x, -y, -z'
'x, y, -z'
'y, -x, -z-1/2'
'-y, x, -z-1/2'

loop_
_atom_site_type_symbol
_atom_site_label
_atom_site_fract_x
_atom_site_fract_y
_atom_site_fract_z
_atom_site_U_iso_or_equiv
_atom_site_adp_type
_atom_site_calc_flag
_atom_site_refinement_flags
_atom_site_occupancy
Sr Sr 0.0000 0.0000 0.2500 0.0184(2) Uani d S 1
Te Te1 0.43571(6) 0.21739(6) 0.0000 0.00859(14) Uani d S 1
Te Te2 0.0000 0.5000 0.0000 0.00639(15) Uani d S 1
O O1 0.4098(5) 0.1876(5) 0.3060(5) 0.0119(6) Uani d . 1
O O2 0.1178(6) 0.2446(6) 0.0000 0.0099(8) Uani d S 1
O O3 0.6767(7) 0.0450(7) 0.0000 0.0108(8) Uani d S 1

loop_
_atom_site_aniso_label
_atom_site_aniso_U_11
_atom_site_aniso_U_22
_atom_site_aniso_U_33
_atom_site_aniso_U_12
_atom_site_aniso_U_13
_atom_site_aniso_U_23
Sr 0.0202(3) 0.0202(3) 0.0149(4) 0.000 0.000 0.000
Te1 0.0087(2) 0.0068(2) 0.0103(2) 0.00086(12) 0.000 0.000
Te2 0.0072(2) 0.0058(2) 0.0062(2) 0.00125(16) 0.000 0.000
O1 0.0163(15) 0.0128(14) 0.0068(13) 0.0032(12) 0.0006(11) 0.0008(11)
O2 0.0074(18) 0.0064(18) 0.016(2) 0.0018(14) 0.000 0.000
O3 0.0095(19) 0.0092(19) 0.014(2) 0.0040(15) 0.000 0.000

loop_
_atom_type_symbol
_atom_type_description
_atom_type_scat_dispersion_real
_atom_type_scat_dispersion_imag
_atom_type_scat_source
O O 0.0106 0.0060 'International Tables Vol C Tables 4.2.6.8 and 6.1.1.4'
Sr Sr -1.5307 3.2498 'International Tables Vol C Tables 4.2.6.8 and 6.1.1.4'
Te Te -0.5308 1.6751 'International Tables Vol C Tables 4.2.6.8 and 6.1.1.4'

loop_
_geom_angle_atom_site_label_1
_geom_angle_atom_site_label_2
_geom_angle_atom_site_label_3
_geom_angle_site_symmetry_1
_geom_angle_site_symmetry_3
_geom_angle
_geom_angle_publ_flag
O2 Sr O2 5 7_556 116.98(7) ?
O2 Sr O2 5 . 95.32(13) ?
O2 Sr O2 7_556 . 116.98(7) ?
O2 Sr O2 5 3 116.98(7) ?
O2 Sr O2 7_556 3 95.32(13) ?
O2 Sr O2 . 3 116.98(7) ?
O2 Sr O3 5 7_566 165.40(14) ?
O2 Sr O3 7_556 7_566 76.89(12) ?
O2 Sr O3 . 7_566 81.14(9) ?
O2 Sr O3 3 7_566 54.07(13) ?
O2 Sr O3 5 1_455 54.07(13) ?
O2 Sr O3 7_556 1_455 165.40(14) ?
O2 Sr O3 . 1_455 76.89(12) ?
O2 Sr O3 3 1_455 81.14(9) ?
O3 Sr O3 7_566 1_455 111.40(6) ?
O2 Sr O3 5 5_655 76.89(12) ?
O2 Sr O3 7_556 5_655 81.14(9) ?
O2 Sr O3 . 5_655 54.07(13) ?
O2 Sr O3 3 5_655 165.40(14) ?
O3 Sr O3 7_566 5_655 111.40(6) ?
O3 Sr O3 1_455 5_655 105.68(11) ?
O2 Sr O3 5 3_545 81.14(9) ?
O2 Sr O3 7_556 3_545 54.07(13) ?
O2 Sr O3 . 3_545 165.40(14) ?
O2 Sr O3 3 3_545 76.89(12) ?
O3 Sr O3 7_566 3_545 105.68(11) ?
O3 Sr O3 1_455 3_545 111.40(6) ?
O3 Sr O3 5_655 3_545 111.40(6) ?
O2 Sr O1 5 . 130.30(11) ?
O2 Sr O1 7_556 . 56.59(11) ?
O2 Sr O1 . . 61.15(10) ?
O2 Sr O1 3 . 112.72(11) ?
O3 Sr O1 7_566 . 60.07(11) ?
O3 Sr O1 1_455 . 137.79(10) ?
O3 Sr O1 5_655 . 53.61(10) ?
O3 Sr O1 3_545 . 110.59(10) ?
O2 Sr O1 5 2 61.15(10) ?
O2 Sr O1 7_556 2 112.72(11) ?
O2 Sr O1 . 2 130.30(11) ?
O2 Sr O1 3 2 56.59(11) ?
O3 Sr O1 7_566 2 110.59(10) ?
O3 Sr O1 1_455 2 53.61(10) ?
O3 Sr O1 5_655 2 137.79(10) ?
O3 Sr O1 3_545 2 60.07(11) ?
O1 Sr O1 . 2 165.99(12) ?
O2 Sr O1 5 7_556 56.59(11) ?
O2 Sr O1 7_556 7_556 61.15(10) ?
O2 Sr O1 . 7_556 112.72(11) ?
O2 Sr O1 3 7_556 130.30(11) ?
O3 Sr O1 7_566 7_556 137.79(10) ?
O3 Sr O1 1_455 7_556 110.59(10) ?
O3 Sr O1 5_655 7_556 60.07(11) ?
O3 Sr O1 3_545 7_556 53.61(10) ?
O1 Sr O1 . 7_556 90.853(15) ?
O1 Sr O1 2 7_556 90.853(15) ?
O2 Sr O1 5 8_556 112.72(11) ?
O2 Sr O1 7_556 8_556 130.30(11) ?
O2 Sr O1 . 8_556 56.59(11) ?
O2 Sr O1 3 8_556 61.15(10) ?
O3 Sr O1 7_566 8_556 53.61(10) ?
O3 Sr O1 1_455 8_556 60.07(11) ?
O3 Sr O1 5_655 8_556 110.59(10) ?
O3 Sr O1 3_545 8_556 137.79(10) ?
O1 Sr O1 . 8_556 90.853(15) ?
O1 Sr O1 2 8_556 90.853(15) ?
O1 Sr O1 7_556 8_556 165.99(12) ?
O3 Te1 O3 5_655 . 77.6(2) y
O3 Te1 O1 5_655 . 82.93(10) y
O3 Te1 O1 . . 90.69(9) y
O3 Te1 O1 5_655 6 82.93(10) y
O3 Te1 O1 . 6 90.69(9) ?
O1 Te1 O1 . 6 165.14(19) y
O3 Te1 O2 5_655 . 71.70(18) y
O3 Te1 O2 . . 149.32(18) y
O1 Te1 O2 . . 85.63(9) y
O1 Te1 O2 6 . 85.63(9) ?
O2 Te2 O2 . 5_565 180.0 y
O2 Te2 O1 . 3_554 89.33(14) y
O2 Te2 O1 5_565 3_554 90.67(14) y
O2 Te2 O1 . 7_566 90.67(14) ?
O2 Te2 O1 5_565 7_566 89.33(14) ?
O1 Te2 O1 3_554 7_566 180.00(15) ?
O2 Te2 O1 . 4_564 90.67(14) ?
O2 Te2 O1 5_565 4_564 89.33(14) ?
O1 Te2 O1 3_554 4_564 94.62(19) y
O1 Te2 O1 7_566 4_564 85.38(19) y
O2 Te2 O1 . 8_556 89.33(14) ?
O2 Te2 O1 5_565 8_556 90.67(14) ?
O1 Te2 O1 3_554 8_556 85.38(19) ?
O1 Te2 O1 7_566 8_556 94.62(19) ?
O1 Te2 O1 4_564 8_556 180.00(19) ?
Te2 O1 Te1 3_655 . 135.24(17) y
Te2 O1 Sr 3_655 . 95.54(13) ?
Te1 O1 Sr . . 89.76(12) ?
Te2 O2 Te1 . . 119.7(2) y
Te2 O2 Sr . 5 118.05(15) ?
Te1 O2 Sr . 5 105.25(14) ?
Te2 O2 Sr . . 118.05(15) ?
Te1 O2 Sr . . 105.25(14) ?
Sr O2 Sr 5 . 84.68(13) ?
Te1 O3 Te1 5_655 . 102.4(2) y
Te1 O3 Sr 5_655 1_655 102.11(14) ?
Te1 O3 Sr . 1_655 134.91(12) ?
Te1 O3 Sr 5_655 5_655 102.11(14) ?
Te1 O3 Sr . 5_655 134.91(12) ?
Sr O3 Sr 1_655 5_655 74.32(11) ?

loop_
_geom_bond_atom_site_label_1
_geom_bond_atom_site_label_2
_geom_bond_site_symmetry_2
_geom_bond_distance
_geom_bond_publ_flag
Sr O2 5 2.509(3) ?
Sr O2 7_556 2.509(3) ?
Sr O2 . 2.509(3) ?
Sr O2 3 2.509(3) ?
Sr O3 7_566 2.798(4) ?
Sr O3 1_455 2.798(4) ?
Sr O3 5_655 2.798(4) ?
Sr O3 3_545 2.798(4) ?
Sr O1 . 3.102(4) ?
Sr O1 2 3.102(4) ?
Sr O1 7_556 3.102(4) ?
Sr O1 8_556 3.102(4) ?
Te1 O3 5_655 1.951(5) y
Te1 O3 . 2.024(4) y
Te1 O1 . 2.086(3) y
Te1 O1 6 2.086(3) ?
Te1 O2 . 2.180(4) y
Te1 Te1 5_655 3.0976(8) ?
Te1 Sr 5 3.7315(4) ?
Te2 O2 . 1.922(4) y
Te2 O2 5_565 1.922(4) ?
Te2 O1 3_554 1.934(3) y
Te2 O1 7_566 1.934(3) ?
Te2 O1 4_564 1.934(3) ?
Te2 O1 8_556 1.934(3) ?
Te2 Sr 1_565 3.81129(15) ?
Te2 Sr 5 3.81129(15) ?
Te2 Sr 5_565 3.81129(15) ?
O1 Te2 3_655 1.934(3) ?
O2 Sr 5 2.509(3) ?
O3 Te1 5_655 1.951(5) ?
O3 Sr 1_655 2.798(4) ?
O3 Sr 5_655 2.798(4) ?
